data_4082306
loop_
_publ_author_name
'Sheeba, Mani Mary'
'Muthu Tamizh, Manoharan'
'Farrugia, Louis J.'
'Endo, Akira'
'Karvembu, Ramasamy'

_publ_section_title
;
 Chiral (\h6-p-Cymene)ruthenium(II) Complexes Containing Monodentate
 Acylthiourea Ligands for Efficient Asymmetric Transfer Hydrogenation of
 Ketones
;
_journal_issue 2
_journal_name_full Organometallics
_journal_page_first 540
_journal_paper_doi 10.1021/om4010548
_journal_volume 33
_journal_year 2014
_chemical_absolute_configuration ad
_chemical_compound_source 'synthesis as described'
_chemical_formula_moiety 'C26 H30 Cl2 N2 O Ru S'
_chemical_formula_sum 'C26 H30 Cl2 N2 O Ru S'
_chemical_formula_weight 590.55
_chemical_name_systematic
;

 ?

;
_space_group_IT_number 19
_symmetry_cell_setting orthorhombic
_symmetry_Int_Tables_number 19
_symmetry_space_group_name_Hall 'P 2ac 2ab'
_symmetry_space_group_name_H-M 'P 21 21 21'
_atom_sites_solution_hydrogens mixed
_atom_sites_solution_primary direct
_atom_sites_solution_secondary direct
_audit_conform_dict_location ftp://ftp.iucr.org/pub/cif_core.dic
_audit_conform_dict_name cif_core.dic
_audit_conform_dict_version 2.4.3
_audit_creation_date 2013-06-12T15:06:03-00:00
_audit_creation_method 'WinGX routine CIF_UPDATE'
_cell_angle_alpha 90
_cell_angle_beta 90
_cell_angle_gamma 90
_cell_formula_units_Z 4
_cell_length_a 9.3854(2)
_cell_length_b 12.0163(3)
_cell_length_c 23.3544(5)
_cell_measurement_reflns_used 4318
_cell_measurement_temperature 100(2)
_cell_measurement_theta_max 30.03
_cell_measurement_theta_min 2
_cell_measurement_wavelength 0.71073
_cell_volume 2633.86(10)
_computing_cell_refinement 'HKL Scalepack (Otwinowski & Minor 1997)'
_computing_data_collection 'Collect (Bruker AXS BV, 1997-2004)'
_computing_data_reduction 'HKL Denzo and Scalepack (Otwinowski & Minor 1997)'
_computing_molecular_graphics 'ORTEP-3 for Windows (Farrugia, 2012)'
_computing_publication_material 'WinGX publication routines (Farrugia, 2012)'
_computing_structure_refinement 'SHELXL-2013 (Sheldrick, 2013)'
_computing_structure_solution 'SIR-92 (Altomare et al., 1994)'
_diffrn_ambient_temperature 100(2)
_diffrn_detector 'CCD plate'
_diffrn_detector_area_resol_mean 9
_diffrn_measured_fraction_theta_full 0.999
_diffrn_measured_fraction_theta_max 0.997
_diffrn_measurement_device '95mm CCD camera on \k-goniostat'
_diffrn_measurement_device_type KappaCCD
_diffrn_measurement_method 'CCD rotation images, thick slices'
_diffrn_orient_matrix_UB_11 -0.092006
_diffrn_orient_matrix_UB_12 0.011143
_diffrn_orient_matrix_UB_13 0.02082
_diffrn_orient_matrix_UB_21 -0.047165
_diffrn_orient_matrix_UB_22 -0.055191
_diffrn_orient_matrix_UB_23 -0.025842
_diffrn_orient_matrix_UB_31 0.025748
_diffrn_orient_matrix_UB_32 -0.061282
_diffrn_orient_matrix_UB_33 0.027059
_diffrn_radiation_monochromator 'horizonally mounted graphite crystal'
_diffrn_radiation_probe x-ray
_diffrn_radiation_type MoK\a
_diffrn_radiation_wavelength 0.71073
_diffrn_reflns_av_R_equivalents 0.028
_diffrn_reflns_Laue_measured_fraction_full 0.999
_diffrn_reflns_Laue_measured_fraction_max 0.997
_diffrn_reflns_limit_h_max 13
_diffrn_reflns_limit_h_min -13
_diffrn_reflns_limit_k_max 16
_diffrn_reflns_limit_k_min -15
_diffrn_reflns_limit_l_max 32
_diffrn_reflns_limit_l_min -32
_diffrn_reflns_number 43438
_diffrn_reflns_point_group_measured_fraction_full 0.999
_diffrn_reflns_point_group_measured_fraction_max 0.997
_diffrn_reflns_reduction_process
;

        Scaled and merged with Sortav

        R.H. Blessing, (1987) Cryst. Rev. 1, 3-58

        R.H. Blessing, (1989) J. Appl. Cryst. 22, 396-397

;
_diffrn_reflns_theta_full 25.242
_diffrn_reflns_theta_max 30.027
_diffrn_reflns_theta_min 2.339
_diffrn_source 'Enraf Nonius FR590'
_exptl_absorpt_coefficient_mu 0.899
_exptl_absorpt_correction_T_max 0.869
_exptl_absorpt_correction_T_min 0.683
_exptl_absorpt_correction_type gaussian
_exptl_absorpt_process_details
;

        P. Coppens, L. Leiserowitz, D Rabinovich, Acta Cryst.

        (1965), 18, 1035-1038

;
_exptl_crystal_colour orange
_exptl_crystal_density_diffrn 1.489
_exptl_crystal_density_method 'not measured'
_exptl_crystal_description prism
_exptl_crystal_F_000 1208
_exptl_crystal_size_max 0.58
_exptl_crystal_size_mid 0.183
_exptl_crystal_size_min 0.183
_refine_diff_density_max 0.326
_refine_diff_density_min -0.437
_refine_diff_density_rms 0.047
_refine_ls_abs_structure_details
;

 Flack x determined using 3163 quotients [(I+)-(I-)]/[(I+)+(I-)]

 (Parsons and Flack (2004), Acta Cryst. A60, s61).

;
_refine_ls_abs_structure_Flack -0.009(9)
_refine_ls_extinction_method none
_refine_ls_goodness_of_fit_ref 1.034
_refine_ls_hydrogen_treatment refU
_refine_ls_matrix_type full
_refine_ls_number_constraints 0
_refine_ls_number_parameters 338
_refine_ls_number_reflns 7678
_refine_ls_number_restraints 0
_refine_ls_restrained_S_all 1.034
_refine_ls_R_factor_all 0.0195
_refine_ls_R_factor_gt 0.0178
_refine_ls_shift/su_max 0.004
_refine_ls_shift/su_mean 0
_refine_ls_structure_factor_coef Fsqd
_refine_ls_weighting_details 'w=1/[\s^2^(Fo^2^)+0.4119P] where P=(Fo^2^+2Fc^2^)/3'
_refine_ls_weighting_scheme calc
_refine_ls_wR_factor_gt 0.0415
_refine_ls_wR_factor_ref 0.0418
_reflns_number_gt 7373
_reflns_number_total 7678
_reflns_threshold_expression 'I > 2\s(I)'
_cod_data_source_file om4010548_si_002.cif
_cod_data_source_block comp-5
_cod_database_code 4082306
_shelx_estimated_absorpt_t_min 0.624
_shelx_estimated_absorpt_t_max 0.853

loop_
_symmetry_equiv_pos_as_xyz
'x, y, z'
'-x+1/2, -y, z+1/2'
'x+1/2, -y+1/2, -z'
'-x, y+1/2, -z+1/2'

loop_
_atom_site_label
_atom_site_type_symbol
_atom_site_fract_x
_atom_site_fract_y
_atom_site_fract_z
_atom_site_U_iso_or_equiv
_atom_site_adp_type
_atom_site_occupancy
_atom_site_calc_flag
Ru1 Ru 0.56291(2) 0.75793(2) 0.58959(2) 0.01334(4) Uani 1 d
Cl1 Cl 0.59143(5) 0.89120(4) 0.51233(2) 0.01960(10) Uani 1 d
Cl2 Cl 0.36052(5) 0.86911(4) 0.62169(2) 0.01927(9) Uani 1 d
S1 S 0.72509(5) 0.86026(4) 0.65073(2) 0.01795(9) Uani 1 d
O1 O 0.67945(15) 1.23489(13) 0.62596(7) 0.0254(3) Uani 1 d
N1 N 0.60423(18) 1.05343(14) 0.62043(8) 0.0186(3) Uani 1 d
N2 N 0.83189(18) 1.06394(15) 0.65793(8) 0.0213(4) Uani 1 d
C1 C 0.7225(2) 1.00097(17) 0.64257(8) 0.0179(4) Uani 1 d
C3 C 0.9668(2) 1.02267(17) 0.68190(9) 0.0192(4) Uani 1 d
H3 H 0.9847 0.9462 0.6666 0.032(7) Uiso 1 calc
C4 C 1.0873(2) 1.0989(2) 0.66194(10) 0.0266(4) Uani 1 d
H4A H 1.0856 1.1045 0.6201 0.029(7) Uiso 1 calc
H4B H 1.179 1.0681 0.6743 0.030(7) Uiso 1 calc
H4C H 1.0746 1.173 0.6787 0.042(8) Uiso 1 calc
C5 C 0.9609(2) 1.01634(18) 0.74678(9) 0.0212(4) Uani 1 d
C6 C 1.0175(3) 0.9250(2) 0.77516(11) 0.0381(6) Uani 1 d
H6 H 1.0532 0.8642 0.7535 0.047(9) Uiso 1 calc
C7 C 1.0231(4) 0.9207(3) 0.83476(12) 0.0521(9) Uani 1 d
H7 H 1.063 0.8577 0.8534 0.107(16) Uiso 1 calc
C8 C 0.9704(3) 1.0080(3) 0.86660(12) 0.0477(8) Uani 1 d
H8 H 0.9729 1.005 0.9072 0.054(9) Uiso 1 calc
C9 C 0.9147(3) 1.0988(3) 0.83963(12) 0.0453(8) Uani 1 d
H9 H 0.8795 1.1593 0.8616 0.051(10) Uiso 1 calc
C10 C 0.9091(2) 1.1036(2) 0.77980(12) 0.0337(6) Uani 1 d
H10 H 0.8694 1.1672 0.7616 0.027(7) Uiso 1 calc
C11 C 0.4539(2) 1.20200(16) 0.58276(9) 0.0188(4) Uani 1 d
C12 C 0.3727(2) 1.13145(18) 0.54832(9) 0.0208(4) Uani 1 d
H12 H 0.3992 1.0557 0.5437 0.022(6) Uiso 1 calc
C13 C 0.2523(2) 1.1730(2) 0.52082(10) 0.0252(4) Uani 1 d
H13 H 0.1974 1.1258 0.4968 0.028(7) Uiso 1 calc
C14 C 0.2125(2) 1.28291(19) 0.52846(10) 0.0279(5) Uani 1 d
H14 H 0.1289 1.3104 0.5104 0.055(10) Uiso 1 calc
C15 C 0.2934(3) 1.3528(2) 0.56220(12) 0.0315(5) Uani 1 d
H15 H 0.2654 1.4282 0.5671 0.051(10) Uiso 1 calc
C16 C 0.4152(2) 1.31358(17) 0.58898(11) 0.0267(4) Uani 1 d
H16 H 0.4721 1.3623 0.6114 0.034(8) Uiso 1 calc
C17 C 0.5886(2) 1.16666(16) 0.61136(9) 0.0191(4) Uani 1 d
C111 C 0.5931(2) 0.61033(16) 0.64420(8) 0.0180(4) Uani 1 d
C112 C 0.4529(2) 0.61329(16) 0.62256(9) 0.0187(4) Uani 1 d
H112 H 0.3751 0.6101 0.6485 0.015(6) Uiso 1 calc
C113 C 0.4250(2) 0.62099(16) 0.56243(9) 0.0191(4) Uani 1 d
H113 H 0.3294 0.6222 0.5491 0.021(6) Uiso 1 calc
C114 C 0.5382(2) 0.62675(16) 0.52289(8) 0.0187(4) Uani 1 d
C115 C 0.6810(2) 0.62852(17) 0.54435(9) 0.0192(4) Uani 1 d
H115 H 0.7587 0.6354 0.5185 0.026(7) Uiso 1 calc
C116 C 0.7067(2) 0.62005(16) 0.60367(8) 0.0187(4) Uani 1 d
H116 H 0.8022 0.6208 0.6171 0.015(6) Uiso 1 calc
C117 C 0.5087(3) 0.6369(2) 0.45991(9) 0.0269(5) Uani 1 d
H11A H 0.5091 0.5627 0.4424 0.065(11) Uiso 1 calc
H11B H 0.5825 0.6829 0.442 0.041(8) Uiso 1 calc
H11C H 0.4153 0.6716 0.4542 0.059(11) Uiso 1 calc
C118 C 0.6231(2) 0.59698(18) 0.70774(9) 0.0236(4) Uani 1 d
H118 H 0.7256 0.6157 0.7146 0.027(7) Uiso 1 calc
C119 C 0.5326(3) 0.6713(2) 0.74582(10) 0.0324(5) Uani 1 d
H11D H 0.539 0.7484 0.7324 0.066(10) Uiso 1 calc
H11E H 0.5673 0.6669 0.7853 0.039(8) Uiso 1 calc
H11F H 0.4332 0.6466 0.7443 0.037(8) Uiso 1 calc
C120 C 0.6003(3) 0.4734(2) 0.72343(11) 0.0371(6) Uani 1 d
H12A H 0.4992 0.4546 0.7193 0.042(9) Uiso 1 calc
H12B H 0.6301 0.4608 0.7631 0.054(10) Uiso 1 calc
H12C H 0.6571 0.4265 0.6978 0.046(9) Uiso 1 calc
H1 H 0.535(3) 1.008(2) 0.6132(12) 0.027(7) Uiso 1 d
H2 H 0.817(3) 1.135(2) 0.6533(12) 0.027(7) Uiso 1 d

loop_
_atom_site_aniso_label
_atom_site_aniso_U_11
_atom_site_aniso_U_22
_atom_site_aniso_U_33
_atom_site_aniso_U_23
_atom_site_aniso_U_13
_atom_site_aniso_U_12
Ru1 0.01243(6) 0.01445(6) 0.01314(6) 0.00007(6) -0.00071(5) 0.00073(5)
Cl1 0.0219(2) 0.0198(2) 0.01715(19) 0.00355(16) 0.00324(17) 0.00289(17)
Cl2 0.0154(2) 0.0202(2) 0.0222(2) -0.00214(18) 0.00237(17) 0.00146(17)
S1 0.0179(2) 0.0159(2) 0.0201(2) -0.00015(18) -0.00472(18) 0.00029(17)
O1 0.0219(7) 0.0181(7) 0.0362(8) -0.0009(7) -0.0054(6) -0.0016(6)
N1 0.0162(8) 0.0166(8) 0.0230(8) -0.0006(7) -0.0041(6) -0.0006(6)
N2 0.0171(8) 0.0162(8) 0.0304(9) -0.0006(7) -0.0059(7) 0.0002(6)
C1 0.0165(9) 0.0186(9) 0.0186(8) -0.0027(7) -0.0009(7) 0.0009(7)
C3 0.0151(9) 0.0187(9) 0.0240(10) -0.0021(7) -0.0036(7) 0.0017(7)
C4 0.0178(10) 0.0321(11) 0.0299(11) 0.0033(9) -0.0007(8) -0.0034(8)
C5 0.0150(10) 0.0252(10) 0.0233(9) -0.0057(8) -0.0012(8) -0.0055(8)
C6 0.0589(17) 0.0280(12) 0.0275(12) 0.0000(10) -0.0069(12) -0.0045(11)
C7 0.082(2) 0.0441(16) 0.0305(13) 0.0072(12) -0.0095(15) -0.0219(16)
C8 0.0412(16) 0.078(2) 0.0245(12) -0.0093(13) 0.0038(11) -0.0332(15)
C9 0.0160(11) 0.077(2) 0.0426(15) -0.0350(15) 0.0055(10) -0.0103(12)
C10 0.0194(11) 0.0420(14) 0.0398(13) -0.0170(11) -0.0043(9) 0.0036(10)
C11 0.0166(9) 0.0196(8) 0.0202(9) 0.0009(7) 0.0001(8) 0.0005(7)
C12 0.0207(9) 0.0185(9) 0.0232(9) 0.0015(8) -0.0001(8) 0.0025(8)
C13 0.0222(10) 0.0261(11) 0.0272(11) -0.0006(8) -0.0043(9) 0.0015(8)
C14 0.0230(10) 0.0291(12) 0.0316(11) 0.0037(9) -0.0063(9) 0.0059(9)
C15 0.0277(12) 0.0208(11) 0.0460(14) 0.0000(10) -0.0047(11) 0.0085(9)
C16 0.0242(11) 0.0196(9) 0.0363(11) -0.0038(9) -0.0040(11) 0.0028(8)
C17 0.0187(9) 0.0179(9) 0.0207(9) -0.0006(7) -0.0004(7) 0.0026(7)
C111 0.0211(9) 0.0139(8) 0.0190(8) 0.0012(7) -0.0038(7) 0.0004(7)
C112 0.0197(10) 0.0162(8) 0.0202(9) 0.0014(7) 0.0010(8) -0.0030(8)
C113 0.0174(9) 0.0181(9) 0.0218(9) -0.0008(7) -0.0039(8) -0.0016(8)
C114 0.0236(10) 0.0149(8) 0.0176(9) -0.0024(7) -0.0034(7) 0.0006(7)
C115 0.0199(9) 0.0163(9) 0.0214(9) -0.0033(7) 0.0013(8) 0.0043(7)
C116 0.0181(9) 0.0142(8) 0.0239(10) 0.0001(7) -0.0037(7) 0.0021(7)
C117 0.0348(12) 0.0292(11) 0.0165(9) -0.0037(8) -0.0037(8) 0.0019(10)
C118 0.0311(11) 0.0219(10) 0.0179(9) 0.0035(8) -0.0065(8) -0.0038(8)
C119 0.0436(15) 0.0358(12) 0.0178(10) 0.0015(9) 0.0014(9) -0.0016(11)
C120 0.0599(17) 0.0245(11) 0.0269(11) 0.0087(9) -0.0122(12) -0.0051(11)

loop_
_atom_type_symbol
_atom_type_description
_atom_type_scat_dispersion_real
_atom_type_scat_dispersion_imag
_atom_type_scat_source
Ru Ru -1.2594 0.8363 'International Tables Vol C Tables 4.2.6.8 and 6.1.1.4'
Cl Cl 0.1484 0.1585 'International Tables Vol C Tables 4.2.6.8 and 6.1.1.4'
S S 0.1246 0.1234 'International Tables Vol C Tables 4.2.6.8 and 6.1.1.4'
O O 0.0106 0.006 'International Tables Vol C Tables 4.2.6.8 and 6.1.1.4'
N N 0.0061 0.0033 'International Tables Vol C Tables 4.2.6.8 and 6.1.1.4'
C C 0.0033 0.0016 'International Tables Vol C Tables 4.2.6.8 and 6.1.1.4'
H H 0 0 'International Tables Vol C Tables 4.2.6.8 and 6.1.1.4'

loop_
_exptl_crystal_face_index_h
_exptl_crystal_face_index_k
_exptl_crystal_face_index_l
_exptl_crystal_face_perp_dist
0 -1 1 0.112
0 -1 -1 0.071
0 1 1 0.112
0 1 -1 0.071
1 0 0 0.29
-1 0 0 0.29

loop_
_geom_angle_atom_site_label_1
_geom_angle_atom_site_label_2
_geom_angle_atom_site_label_3
_geom_angle
C116 Ru1 C112 68.16(8)
C116 Ru1 C115 37.88(7)
C112 Ru1 C115 80.92(8)
C116 Ru1 C113 80.63(8)
C112 Ru1 C113 38.42(7)
C115 Ru1 C113 67.92(8)
C116 Ru1 C111 38.24(7)
C112 Ru1 C111 37.67(7)
C115 Ru1 C111 68.98(8)
C113 Ru1 C111 68.80(7)
C116 Ru1 C114 68.24(7)
C112 Ru1 C114 68.33(8)
C115 Ru1 C114 37.85(7)
C113 Ru1 C114 37.20(7)
C111 Ru1 C114 81.29(7)
C116 Ru1 S1 84.67(5)
C112 Ru1 S1 119.86(5)
C115 Ru1 S1 109.15(6)
C113 Ru1 S1 157.60(5)
C111 Ru1 S1 89.23(5)
C114 Ru1 S1 146.79(5)
C116 Ru1 Cl1 123.36(6)
C112 Ru1 Cl1 147.92(6)
C115 Ru1 Cl1 93.11(6)
C113 Ru1 Cl1 110.24(5)
C111 Ru1 Cl1 161.33(6)
C114 Ru1 Cl1 87.63(5)
S1 Ru1 Cl1 91.950(17)
C116 Ru1 Cl2 149.17(6)
C112 Ru1 Cl2 87.65(6)
C115 Ru1 Cl2 159.09(6)
C113 Ru1 Cl2 92.31(6)
C111 Ru1 Cl2 111.29(5)
C114 Ru1 Cl2 121.39(5)
S1 Ru1 Cl2 91.724(17)
Cl1 Ru1 Cl2 87.307(17)
C1 S1 Ru1 115.42(7)
C1 N1 C17 126.33(18)
C1 N1 H1 113.0(17)
C17 N1 H1 120.6(17)
C1 N2 C3 125.29(18)
C1 N2 H2 113.3(18)
C3 N2 H2 121.4(18)
N2 C1 N1 117.69(18)
N2 C1 S1 121.74(16)
N1 C1 S1 120.56(15)
N2 C3 C5 111.41(17)
N2 C3 C4 108.59(17)
C5 C3 C4 111.22(17)
N2 C3 H3 108.5
C5 C3 H3 108.5
C4 C3 H3 108.5
C3 C4 H4A 109.5
C3 C4 H4B 109.5
H4A C4 H4B 109.5
C3 C4 H4C 109.5
H4A C4 H4C 109.5
H4B C4 H4C 109.5
C6 C5 C10 117.7(2)
C6 C5 C3 120.1(2)
C10 C5 C3 121.9(2)
C5 C6 C7 121.4(3)
C5 C6 H6 119.3
C7 C6 H6 119.3
C8 C7 C6 119.8(3)
C8 C7 H7 120.1
C6 C7 H7 120.1
C9 C8 C7 119.8(3)
C9 C8 H8 120.1
C7 C8 H8 120.1
C8 C9 C10 120.6(3)
C8 C9 H9 119.7
C10 C9 H9 119.7
C5 C10 C9 120.7(3)
C5 C10 H10 119.7
C9 C10 H10 119.7
C12 C11 C16 120.1(2)
C12 C11 C17 123.26(18)
C16 C11 C17 116.55(19)
C13 C12 C11 119.4(2)
C13 C12 H12 120.3
C11 C12 H12 120.3
C14 C13 C12 120.1(2)
C14 C13 H13 119.9
C12 C13 H13 119.9
C15 C14 C13 120.4(2)
C15 C14 H14 119.8
C13 C14 H14 119.8
C14 C15 C16 120.3(2)
C14 C15 H15 119.9
C16 C15 H15 119.9
C15 C16 C11 119.6(2)
C15 C16 H16 120.2
C11 C16 H16 120.2
O1 C17 N1 122.60(19)
O1 C17 C11 121.43(18)
N1 C17 C11 115.96(17)
C112 C111 C116 117.16(18)
C112 C111 C118 121.74(18)
C116 C111 C118 121.11(18)
C112 C111 Ru1 69.64(11)
C116 C111 Ru1 69.34(11)
C118 C111 Ru1 132.42(14)
C111 C112 C113 121.62(19)
C111 C112 Ru1 72.69(11)
C113 C112 Ru1 71.72(12)
C111 C112 H112 119.2
C113 C112 H112 119.2
Ru1 C112 H112 128.8
C114 C113 C112 120.52(19)
C114 C113 Ru1 72.96(11)
C112 C113 Ru1 69.86(11)
C114 C113 H113 119.7
C112 C113 H113 119.7
Ru1 C113 H113 130
C113 C114 C115 118.51(17)
C113 C114 C117 120.48(18)
C115 C114 C117 120.93(18)
C113 C114 Ru1 69.84(11)
C115 C114 Ru1 69.33(11)
C117 C114 Ru1 130.29(15)
C116 C115 C114 120.22(18)
C116 C115 Ru1 70.29(11)
C114 C115 Ru1 72.82(11)
C116 C115 H115 119.9
C114 C115 H115 119.9
Ru1 C115 H115 129.4
C115 C116 C111 121.89(18)
C115 C116 Ru1 71.84(11)
C111 C116 Ru1 72.42(11)
C115 C116 H116 119.1
C111 C116 H116 119.1
Ru1 C116 H116 129.2
C114 C117 H11A 109.5
C114 C117 H11B 109.5
H11A C117 H11B 109.5
C114 C117 H11C 109.5
H11A C117 H11C 109.5
H11B C117 H11C 109.5
C111 C118 C119 113.95(18)
C111 C118 C120 107.92(18)
C119 C118 C120 110.4(2)
C111 C118 H118 108.1
C119 C118 H118 108.1
C120 C118 H118 108.1
C118 C119 H11D 109.5
C118 C119 H11E 109.5
H11D C119 H11E 109.5
C118 C119 H11F 109.5
H11D C119 H11F 109.5
H11E C119 H11F 109.5
C118 C120 H12A 109.5
C118 C120 H12B 109.5
H12A C120 H12B 109.5
C118 C120 H12C 109.5
H12A C120 H12C 109.5
H12B C120 H12C 109.5

loop_
_geom_bond_atom_site_label_1
_geom_bond_atom_site_label_2
_geom_bond_distance
Ru1 C116 2.1621(19)
Ru1 C112 2.1632(19)
Ru1 C115 2.1823(19)
Ru1 C113 2.188(2)
Ru1 C111 2.2029(19)
Ru1 C114 2.2282(19)
Ru1 S1 2.4224(5)
Ru1 Cl1 2.4272(5)
Ru1 Cl2 2.4403(5)
S1 C1 1.702(2)
O1 C17 1.231(3)
N1 C1 1.377(3)
N1 C17 1.385(2)
N1 H1 0.86(3)
N2 C1 1.325(3)
N2 C3 1.471(3)
N2 H2 0.87(3)
C3 C5 1.518(3)
C3 C4 1.528(3)
C3 H3 1
C4 H4A 0.98
C4 H4B 0.98
C4 H4C 0.98
C5 C6 1.388(3)
C5 C10 1.390(3)
C6 C7 1.394(4)
C6 H6 0.95
C7 C8 1.378(5)
C7 H7 0.95
C8 C9 1.364(5)
C8 H8 0.95
C9 C10 1.399(4)
C9 H9 0.95
C10 H10 0.95
C11 C12 1.395(3)
C11 C16 1.397(3)
C11 C17 1.492(3)
C12 C13 1.392(3)
C12 H12 0.95
C13 C14 1.384(3)
C13 H13 0.95
C14 C15 1.380(3)
C14 H14 0.95
C15 C16 1.386(3)
C15 H15 0.95
C16 H16 0.95
C111 C112 1.410(3)
C111 C116 1.430(3)
C111 C118 1.519(3)
C112 C113 1.432(3)
C112 H112 0.95
C113 C114 1.409(3)
C113 H113 0.95
C114 C115 1.431(3)
C114 C117 1.502(3)
C115 C116 1.410(3)
C115 H115 0.95
C116 H116 0.95
C117 H11A 0.98
C117 H11B 0.98
C117 H11C 0.98
C118 C119 1.520(3)
C118 C120 1.544(3)
C118 H118 1
C119 H11D 0.98
C119 H11E 0.98
C119 H11F 0.98
C120 H12A 0.98
C120 H12B 0.98
C120 H12C 0.98

loop_
_geom_torsion_atom_site_label_1
_geom_torsion_atom_site_label_2
_geom_torsion_atom_site_label_3
_geom_torsion_atom_site_label_4
_geom_torsion
C3 N2 C1 N1 -179.55(19)
C3 N2 C1 S1 1.5(3)
C17 N1 C1 N2 1.4(3)
C17 N1 C1 S1 -179.66(17)
Ru1 S1 C1 N2 -157.68(15)
Ru1 S1 C1 N1 23.41(19)
C1 N2 C3 C5 -90.1(2)
C1 N2 C3 C4 147.0(2)
N2 C3 C5 C6 137.6(2)
C4 C3 C5 C6 -101.0(2)
N2 C3 C5 C10 -47.1(3)
C4 C3 C5 C10 74.2(3)
C10 C5 C6 C7 -0.3(4)
C3 C5 C6 C7 175.2(2)
C5 C6 C7 C8 0.6(5)
C6 C7 C8 C9 -0.8(5)
C7 C8 C9 C10 0.7(4)
C6 C5 C10 C9 0.2(4)
C3 C5 C10 C9 -175.2(2)
C8 C9 C10 C5 -0.4(4)
C16 C11 C12 C13 -0.7(3)
C17 C11 C12 C13 -176.6(2)
C11 C12 C13 C14 -1.1(3)
C12 C13 C14 C15 1.6(4)
C13 C14 C15 C16 -0.2(4)
C14 C15 C16 C11 -1.6(4)
C12 C11 C16 C15 2.0(4)
C17 C11 C16 C15 178.2(2)
C1 N1 C17 O1 -4.6(3)
C1 N1 C17 C11 175.59(19)
C12 C11 C17 O1 157.0(2)
C16 C11 C17 O1 -19.1(3)
C12 C11 C17 N1 -23.2(3)
C16 C11 C17 N1 160.7(2)
C116 C111 C112 C113 2.5(3)
C118 C111 C112 C113 -177.22(18)
Ru1 C111 C112 C113 54.72(17)
C116 C111 C112 Ru1 -52.17(15)
C118 C111 C112 Ru1 128.06(18)
C111 C112 C113 C114 -0.5(3)
Ru1 C112 C113 C114 54.66(17)
C111 C112 C113 Ru1 -55.16(17)
C112 C113 C114 C115 -2.1(3)
Ru1 C113 C114 C115 51.14(16)
C112 C113 C114 C117 -178.90(19)
Ru1 C113 C114 C117 -125.67(19)
C112 C113 C114 Ru1 -53.23(17)
C113 C114 C115 C116 2.6(3)
C117 C114 C115 C116 179.36(19)
Ru1 C114 C115 C116 53.93(17)
C113 C114 C115 Ru1 -51.38(16)
C117 C114 C115 Ru1 125.42(19)
C114 C115 C116 C111 -0.5(3)
Ru1 C115 C116 C111 54.65(17)
C114 C115 C116 Ru1 -55.11(17)
C112 C111 C116 C115 -2.1(3)
C118 C111 C116 C115 177.70(19)
Ru1 C111 C116 C115 -54.39(17)
C112 C111 C116 Ru1 52.31(16)
C118 C111 C116 Ru1 -127.91(18)
C112 C111 C118 C119 -46.0(3)
C116 C111 C118 C119 134.3(2)
Ru1 C111 C118 C119 44.7(3)
C112 C111 C118 C120 77.0(3)
C116 C111 C118 C120 -102.8(2)
Ru1 C111 C118 C120 167.63(18)
